data_2204555
loop_
_publ_author_name
'Da-Qing Shi'
'Zheng-Yi Li'
'Chun-Ling Shi'
'Qi-Ya Zhuang'
'Xiang-Shan Wang'
'Yong Zhang'

_publ_section_title
;
 9-Chloro-2,3-diphenyl-5,6-dihydroimidazo[1,2-<i>c</i>]quinazolin-5-one
 <i>N</i>,<i>N</i>-dimethylformamide solvate
;
_journal_issue 11
_journal_name_full 'Acta Crystallographica Section E'
_journal_page_first o2032
_journal_page_last o2034
_journal_paper_doi 10.1107/S1600536804025553
_journal_volume 60
_journal_year 2004
_chemical_formula_iupac 'C22 H14 Cl N3 O, C3 H7 N O'
_chemical_formula_moiety 'C22 H14 Cl N3 O, C3 H7 N O'
_chemical_formula_sum 'C25 H21 Cl N4 O2'
_chemical_formula_weight 444.91
_chemical_melting_point .593E-305
_chemical_name_systematic
;
9-Chloro-2,3-diphenyl-5,6-dihydroimidazo[1,2-c]quinazolin-5-one
N,N-dimethylformamide solvate
;
_space_group_IT_number 14
_symmetry_cell_setting monoclinic
_symmetry_space_group_name_Hall '-P 2yn'
_symmetry_space_group_name_H-M 'P 1 21/n 1'
_atom_sites_solution_hydrogens geom
_atom_sites_solution_primary direct
_atom_sites_solution_secondary difmap
_cell_angle_alpha 90.00
_cell_angle_beta 97.370(3)
_cell_angle_gamma 90.00
_cell_formula_units_Z 4
_cell_length_a 8.9157(10)
_cell_length_b 11.2560(13)
_cell_length_c 21.496(3)
_cell_measurement_reflns_used 8583
_cell_measurement_temperature 193(2)
_cell_measurement_theta_max 27.5
_cell_measurement_theta_min 3.2
_cell_volume 2139.4(5)
_computing_cell_refinement CrystalClear
_computing_data_collection 'CrystalClear (Rigaku, 2000)'
_computing_data_reduction 'CrystalStructure (Rigaku/MSC, 2003)'
_computing_molecular_graphics reference?
_computing_publication_material reference?
_computing_structure_refinement SHELXTL
_computing_structure_solution 'SHELXTL (Sheldrick, 1997)'
_diffrn_ambient_temperature 193(2)
_diffrn_detector_area_resol_mean 7.31
_diffrn_measured_fraction_theta_full 0.993
_diffrn_measured_fraction_theta_max 0.993
_diffrn_measurement_device_type 'Rigaku Mercury'
_diffrn_measurement_method \w
_diffrn_radiation_monochromator graphite
_diffrn_radiation_source 'fine-focus sealed tube'
_diffrn_radiation_type MoK\a
_diffrn_radiation_wavelength 0.71070
_diffrn_reflns_av_R_equivalents 0.0278
_diffrn_reflns_av_sigmaI/netI 0.0283
_diffrn_reflns_limit_h_max 11
_diffrn_reflns_limit_h_min -11
_diffrn_reflns_limit_k_max 14
_diffrn_reflns_limit_k_min -13
_diffrn_reflns_limit_l_max 27
_diffrn_reflns_limit_l_min -27
_diffrn_reflns_number 23135
_diffrn_reflns_theta_full 27.48
_diffrn_reflns_theta_max 27.48
_diffrn_reflns_theta_min 3.17
_exptl_absorpt_coefficient_mu 0.210
_exptl_absorpt_correction_T_max 0.9514
_exptl_absorpt_correction_T_min 0.8880
_exptl_absorpt_correction_type multi-scan
_exptl_absorpt_process_details '(Jacobson, 1998)'
_exptl_crystal_colour colorless
_exptl_crystal_density_diffrn 1.381
_exptl_crystal_density_method 'not measured'
_exptl_crystal_description block
_exptl_crystal_F_000 928
_exptl_crystal_size_max 0.58
_exptl_crystal_size_mid 0.30
_exptl_crystal_size_min 0.24
_refine_diff_density_max 0.264
_refine_diff_density_min -0.256
_refine_ls_extinction_method none
_refine_ls_goodness_of_fit_ref 1.099
_refine_ls_hydrogen_treatment mixed
_refine_ls_matrix_type full
_refine_ls_number_parameters 296
_refine_ls_number_reflns 4886
_refine_ls_number_restraints 0
_refine_ls_restrained_S_all 1.099
_refine_ls_R_factor_all 0.0552
_refine_ls_R_factor_gt 0.0464
_refine_ls_shift/su_max 0.001
_refine_ls_shift/su_mean 0.000
_refine_ls_structure_factor_coef Fsqd
_refine_ls_weighting_details 'calc w=1/[\s^2^(Fo^2^)+(0.0454P)^2^+0.9166P] where P=(Fo^2^+2Fc^2^)/3'
_refine_ls_weighting_scheme calc
_refine_ls_wR_factor_gt 0.1074
_refine_ls_wR_factor_ref 0.1124
_reflns_number_gt 4260
_reflns_number_total 4886
_reflns_threshold_expression I>2\s(I)
_cod_data_source_file ob6420.cif
_cod_data_source_block I
_cod_original_cell_volume 2139.4(4)
_cod_original_sg_symbol_Hall '-p 2yn'
_cod_original_sg_symbol_H-M 'P 21/n'
_cod_database_code 2204555
_cod_database_fobs_code 2204555

loop_
_symmetry_equiv_pos_as_xyz
'x, y, z'
'-x+1/2, y+1/2, -z+1/2'
'-x, -y, -z'
'x-1/2, -y-1/2, z-1/2'

loop_
_atom_site_label
_atom_site_fract_x
_atom_site_fract_y
_atom_site_fract_z
_atom_site_U_iso_or_equiv
_atom_site_adp_type
_atom_site_calc_flag
_atom_site_refinement_flags
_atom_site_occupancy
_atom_site_type_symbol
Cl1 -0.09225(5) 0.86381(4) 0.43593(2) 0.04104(14) Uani d . 1 Cl
O1 0.42240(13) 0.28989(10) 0.51081(5) 0.0350(3) Uani d . 1 O
O2 0.44875(14) 0.49490(11) 0.37901(5) 0.0365(3) Uani d . 1 O
N1 0.00996(14) 0.39204(11) 0.37607(6) 0.0256(3) Uani d . 1 N
N2 0.21852(14) 0.35085(11) 0.44122(6) 0.0235(3) Uani d . 1 N
N3 0.32771(15) 0.47540(12) 0.52014(6) 0.0275(3) Uani d . 1 N
N4 0.28686(17) 0.60844(13) 0.31392(7) 0.0356(3) Uani d . 1 N
C1 0.10656(16) 0.43284(13) 0.42195(7) 0.0230(3) Uani d . 1 C
C2 0.05961(17) 0.27827(13) 0.36436(7) 0.0243(3) Uani d . 1 C
C3 0.19065(17) 0.25081(13) 0.40308(7) 0.0247(3) Uani d . 1 C
C4 0.33172(17) 0.36701(14) 0.49283(7) 0.0254(3) Uani d . 1 C
C5 0.22872(17) 0.56743(13) 0.50081(7) 0.0251(3) Uani d . 1 C
C6 0.11329(16) 0.54810(13) 0.45122(7) 0.0240(3) Uani d . 1 C
C7 0.24335(18) 0.67780(15) 0.53042(7) 0.0299(3) Uani d . 1 C
H7 0.3213 0.6906 0.5642 0.036 Uiso calc R 1 H
C8 0.14457(19) 0.76845(14) 0.51053(8) 0.0309(4) Uani d . 1 C
H8 0.1543 0.8440 0.5304 0.037 Uiso calc R 1 H
C9 0.03073(18) 0.74831(14) 0.46118(8) 0.0283(3) Uani d . 1 C
C10 0.01275(18) 0.63999(13) 0.43137(7) 0.0264(3) Uani d . 1 C
H10 -0.0664 0.6279 0.3980 0.032 Uiso calc R 1 H
C11 -0.02644(17) 0.20665(14) 0.31467(7) 0.0261(3) Uani d . 1 C
C12 -0.1109(2) 0.26281(16) 0.26411(8) 0.0390(4) Uani d . 1 C
H12 -0.1104 0.3471 0.2615 0.047 Uiso calc R 1 H
C13 -0.1958(2) 0.19732(18) 0.21744(9) 0.0464(5) Uani d . 1 C
H13 -0.2522 0.2371 0.1831 0.056 Uiso calc R 1 H
C14 -0.1989(2) 0.07489(17) 0.22043(9) 0.0403(4) Uani d . 1 C
H14 -0.2578 0.0303 0.1886 0.048 Uiso calc R 1 H
C15 -0.1153(2) 0.01808(16) 0.27017(9) 0.0388(4) Uani d . 1 C
H15 -0.1161 -0.0662 0.2724 0.047 Uiso calc R 1 H
C16 -0.03008(19) 0.08312(15) 0.31694(8) 0.0334(4) Uani d . 1 C
H16 0.0266 0.0427 0.3510 0.040 Uiso calc R 1 H
C17 0.30355(17) 0.15424(14) 0.40135(7) 0.0265(3) Uani d . 1 C
C18 0.2886(2) 0.04401(15) 0.42878(8) 0.0347(4) Uani d . 1 C
H18 0.2031 0.0280 0.4496 0.042 Uiso calc R 1 H
C19 0.3980(2) -0.04317(17) 0.42596(9) 0.0437(5) Uani d . 1 C
H19 0.3880 -0.1180 0.4454 0.052 Uiso calc R 1 H
C20 0.5208(2) -0.02097(18) 0.39497(10) 0.0486(5) Uani d . 1 C
H20 0.5944 -0.0812 0.3924 0.058 Uiso calc R 1 H
C21 0.5377(2) 0.08873(19) 0.36751(9) 0.0448(5) Uani d . 1 C
H21 0.6230 0.1038 0.3463 0.054 Uiso calc R 1 H
C22 0.42973(18) 0.17675(16) 0.37101(8) 0.0335(4) Uani d . 1 C
H22 0.4419 0.2524 0.3527 0.040 Uiso calc R 1 H
C23 0.3921(2) 0.59168(16) 0.36244(8) 0.0344(4) Uani d . 1 C
H23 0.4267 0.6595 0.3864 0.041 Uiso calc R 1 H
C24 0.2278(2) 0.51044(18) 0.27456(9) 0.0443(5) Uani d . 1 C
H24A 0.2800 0.4370 0.2891 0.066 Uiso calc R 1 H
H24B 0.2441 0.5261 0.2311 0.066 Uiso calc R 1 H
H24C 0.1192 0.5019 0.2768 0.066 Uiso calc R 1 H
C25 0.2255(3) 0.72548(19) 0.29793(10) 0.0556(6) Uani d . 1 C
H25A 0.2734 0.7838 0.3280 0.083 Uiso calc R 1 H
H25B 0.1161 0.7249 0.2995 0.083 Uiso calc R 1 H
H25C 0.2455 0.7467 0.2556 0.083 Uiso calc R 1 H
H3 0.400(2) 0.4871(19) 0.5538(10) 0.050(6) Uiso d . 1 H

loop_
_atom_site_aniso_label
_atom_site_aniso_U_11
_atom_site_aniso_U_22
_atom_site_aniso_U_33
_atom_site_aniso_U_12
_atom_site_aniso_U_13
_atom_site_aniso_U_23
Cl1 0.0429(3) 0.0266(2) 0.0511(3) 0.01092(18) -0.0041(2) -0.00106(18)
O1 0.0347(6) 0.0293(6) 0.0369(6) 0.0083(5) -0.0111(5) -0.0031(5)
O2 0.0400(7) 0.0348(7) 0.0318(6) -0.0018(5) -0.0060(5) 0.0043(5)
N1 0.0251(6) 0.0241(6) 0.0264(6) 0.0011(5) -0.0016(5) -0.0009(5)
N2 0.0227(6) 0.0217(6) 0.0249(6) 0.0019(5) -0.0012(5) -0.0016(5)
N3 0.0266(7) 0.0265(7) 0.0268(7) 0.0025(5) -0.0061(5) -0.0026(5)
N4 0.0417(8) 0.0334(8) 0.0294(7) -0.0022(6) -0.0043(6) 0.0040(6)
C1 0.0206(7) 0.0233(7) 0.0244(7) 0.0020(6) 0.0003(6) 0.0010(6)
C2 0.0240(7) 0.0231(7) 0.0247(7) 0.0007(6) -0.0008(6) -0.0008(6)
C3 0.0257(7) 0.0220(7) 0.0257(7) -0.0001(6) 0.0012(6) -0.0014(6)
C4 0.0235(7) 0.0262(8) 0.0252(7) 0.0005(6) -0.0024(6) 0.0002(6)
C5 0.0242(7) 0.0245(7) 0.0261(7) 0.0001(6) 0.0017(6) 0.0006(6)
C6 0.0238(7) 0.0228(7) 0.0249(7) -0.0002(6) 0.0018(6) 0.0005(6)
C7 0.0299(8) 0.0295(8) 0.0293(8) -0.0021(7) -0.0002(6) -0.0043(6)
C8 0.0362(9) 0.0233(8) 0.0332(8) -0.0008(7) 0.0047(7) -0.0048(6)
C9 0.0283(8) 0.0236(7) 0.0331(8) 0.0035(6) 0.0039(6) 0.0020(6)
C10 0.0258(7) 0.0242(7) 0.0286(8) 0.0014(6) 0.0008(6) 0.0003(6)
C11 0.0230(7) 0.0276(8) 0.0266(7) 0.0008(6) -0.0003(6) -0.0038(6)
C12 0.0441(10) 0.0271(9) 0.0410(10) 0.0022(7) -0.0128(8) -0.0031(7)
C13 0.0512(11) 0.0400(10) 0.0412(10) 0.0006(9) -0.0206(9) -0.0016(8)
C14 0.0387(9) 0.0391(10) 0.0395(10) -0.0044(8) -0.0094(8) -0.0104(8)
C15 0.0408(10) 0.0274(9) 0.0457(10) -0.0041(7) -0.0045(8) -0.0054(7)
C16 0.0325(9) 0.0287(8) 0.0362(9) -0.0023(7) -0.0066(7) 0.0009(7)
C17 0.0248(7) 0.0260(8) 0.0266(8) 0.0033(6) -0.0053(6) -0.0059(6)
C18 0.0363(9) 0.0283(8) 0.0378(9) 0.0047(7) -0.0023(7) -0.0004(7)
C19 0.0465(11) 0.0288(9) 0.0511(11) 0.0112(8) -0.0112(9) -0.0054(8)
C20 0.0377(10) 0.0432(11) 0.0601(13) 0.0194(9) -0.0126(9) -0.0211(9)
C21 0.0278(9) 0.0575(12) 0.0480(11) 0.0059(8) 0.0002(8) -0.0192(10)
C22 0.0279(8) 0.0380(9) 0.0333(9) 0.0009(7) -0.0009(7) -0.0074(7)
C23 0.0389(9) 0.0337(9) 0.0287(8) -0.0064(7) -0.0034(7) 0.0004(7)
C24 0.0514(11) 0.0424(11) 0.0348(10) -0.0127(9) -0.0106(8) 0.0046(8)
C25 0.0698(15) 0.0428(12) 0.0497(12) 0.0144(11) -0.0094(11) 0.0055(9)

loop_
_atom_type_symbol
_atom_type_description
_atom_type_scat_dispersion_real
_atom_type_scat_dispersion_imag
_atom_type_scat_source
C C 0.0033 0.0016 'International Tables Vol C Tables 4.2.6.8 and 6.1.1.4'
H H 0.0000 0.0000 'International Tables Vol C Tables 4.2.6.8 and 6.1.1.4'
Cl Cl 0.1484 0.1585 'International Tables Vol C Tables 4.2.6.8 and 6.1.1.4'
N N 0.0061 0.0033 'International Tables Vol C Tables 4.2.6.8 and 6.1.1.4'
O O 0.0106 0.0060 'International Tables Vol C Tables 4.2.6.8 and 6.1.1.4'

loop_
_geom_angle_atom_site_label_1
_geom_angle_atom_site_label_2
_geom_angle_atom_site_label_3
_geom_angle
_geom_angle_publ_flag
C1 N1 C2 105.45(12) no
C1 N2 C3 107.16(12) no
C1 N2 C4 124.38(13) no
C3 N2 C4 128.35(12) no
C4 N3 C5 126.31(13) no
C4 N3 H3 114.6(14) ?
C5 N3 H3 119.1(14) ?
C23 N4 C24 121.32(16) ?
C23 N4 C25 121.58(16) ?
C24 N4 C25 117.11(15) ?
N1 C1 N2 111.84(13) no
N1 C1 C6 129.27(13) no
N2 C1 C6 118.84(13) no
C3 C2 N1 111.24(13) no
C3 C2 C11 129.56(14) ?
N1 C2 C11 119.20(13) ?
C2 C3 N2 104.28(13) no
C2 C3 C17 132.30(14) ?
N2 C3 C17 122.33(13) ?
O1 C4 N3 123.94(14) no
O1 C4 N2 122.48(14) no
N3 C4 N2 113.58(13) no
N3 C5 C7 120.61(14) no
N3 C5 C6 119.23(14) no
C7 C5 C6 120.16(14) ?
C10 C6 C5 119.79(14) ?
C10 C6 C1 122.95(14) ?
C5 C6 C1 117.25(13) ?
C8 C7 C5 119.93(15) ?
C8 C7 H7 120.0 ?
C5 C7 H7 120.0 ?
C7 C8 C9 119.38(15) ?
C7 C8 H8 120.3 ?
C9 C8 H8 120.3 ?
C10 C9 C8 121.99(15) ?
C10 C9 Cl1 119.00(12) ?
C8 C9 Cl1 119.02(12) ?
C9 C10 C6 118.74(14) ?
C9 C10 H10 120.6 ?
C6 C10 H10 120.6 ?
C16 C11 C12 117.93(15) ?
C16 C11 C2 122.26(14) ?
C12 C11 C2 119.80(14) ?
C13 C12 C11 120.87(17) ?
C13 C12 H12 119.6 ?
C11 C12 H12 119.6 ?
C14 C13 C12 120.59(17) ?
C14 C13 H13 119.7 ?
C12 C13 H13 119.7 ?
C15 C14 C13 119.14(16) ?
C15 C14 H14 120.4 ?
C13 C14 H14 120.4 ?
C14 C15 C16 120.52(17) ?
C14 C15 H15 119.7 ?
C16 C15 H15 119.7 ?
C15 C16 C11 120.95(16) ?
C15 C16 H16 119.5 ?
C11 C16 H16 119.5 ?
C18 C17 C22 119.25(15) ?
C18 C17 C3 122.79(15) ?
C22 C17 C3 117.96(15) ?
C17 C18 C19 120.43(18) ?
C17 C18 H18 119.8 ?
C19 C18 H18 119.8 ?
C20 C19 C18 119.96(19) ?
C20 C19 H19 120.0 ?
C18 C19 H19 120.0 ?
C19 C20 C21 120.36(17) ?
C19 C20 H20 119.8 ?
C21 C20 H20 119.8 ?
C20 C21 C22 119.87(19) ?
C20 C21 H21 120.1 ?
C22 C21 H21 120.1 ?
C21 C22 C17 120.12(18) ?
C21 C22 H22 119.9 ?
C17 C22 H22 119.9 ?
O2 C23 N4 125.15(16) ?
O2 C23 H23 117.4 ?
N4 C23 H23 117.4 ?
N4 C24 H24A 109.5 ?
N4 C24 H24B 109.5 ?
H24A C24 H24B 109.5 ?
N4 C24 H24C 109.5 ?
H24A C24 H24C 109.5 ?
H24B C24 H24C 109.5 ?
N4 C25 H25A 109.5 ?
N4 C25 H25B 109.5 ?
H25A C25 H25B 109.5 ?
N4 C25 H25C 109.5 ?
H25A C25 H25C 109.5 ?
H25B C25 H25C 109.5 ?

loop_
_geom_bond_atom_site_label_1
_geom_bond_atom_site_label_2
_geom_bond_distance
_geom_bond_publ_flag
Cl1 C9 1.7419(16) ?
O1 C4 1.2151(18) y
O2 C23 1.234(2) no
N1 C1 1.3067(19) y
N1 C2 1.3885(19) y
N2 C1 1.3833(18) y
N2 C3 1.3963(19) y
N2 C4 1.4125(19) y
N3 C4 1.356(2) y
N3 C5 1.389(2) y
N3 H3 0.92(2) ?
N4 C23 1.324(2) ?
N4 C24 1.448(2) ?
N4 C25 1.451(2) ?
C1 C6 1.440(2) ?
C2 C3 1.380(2) ?
C2 C11 1.473(2) ?
C3 C17 1.485(2) ?
C5 C7 1.394(2) ?
C5 C6 1.401(2) ?
C6 C10 1.399(2) ?
C7 C8 1.379(2) ?
C7 H7 0.9500 ?
C8 C9 1.390(2) ?
C8 H8 0.9500 ?
C9 C10 1.377(2) ?
C10 H10 0.9500 ?
C11 C16 1.392(2) ?
C11 C12 1.392(2) ?
C12 C13 1.388(2) ?
C12 H12 0.9500 ?
C13 C14 1.380(3) ?
C13 H13 0.9500 ?
C14 C15 1.379(3) ?
C14 H14 0.9500 ?
C15 C16 1.389(2) ?
C15 H15 0.9500 ?
C16 H16 0.9500 ?
C17 C18 1.387(2) ?
C17 C22 1.394(2) ?
C18 C19 1.391(2) ?
C18 H18 0.9500 ?
C19 C20 1.375(3) ?
C19 H19 0.9500 ?
C20 C21 1.385(3) ?
C20 H20 0.9500 ?
C21 C22 1.390(3) ?
C21 H21 0.9500 ?
C22 H22 0.9500 ?
C23 H23 0.9500 ?
C24 H24A 0.9800 ?
C24 H24B 0.9800 ?
C24 H24C 0.9800 ?
C25 H25A 0.9800 ?
C25 H25B 0.9800 ?
C25 H25C 0.9800 ?

loop_
_geom_hbond_atom_site_label_D
_geom_hbond_atom_site_label_H
_geom_hbond_atom_site_label_A
_geom_hbond_site_symmetry_A
_geom_hbond_distance_DH
_geom_hbond_distance_HA
_geom_hbond_distance_DA
_geom_hbond_angle_DHA
C20 H20 Cl1 1_645 0.95 2.90 3.685(2) 141
C23 H23 O1 3_666 0.95 2.50 3.283(2) 140
N3 H3 O2 3_666 0.92(2) 1.86(2) 2.770(2) 178(2)
N3 H3 C23 3_666 0.92(2) 2.57(2) 3.400(2) 151(2)

loop_
_geom_torsion_atom_site_label_1
_geom_torsion_atom_site_label_2
_geom_torsion_atom_site_label_3
_geom_torsion_atom_site_label_4
_geom_torsion
_geom_torsion_publ_flag
C2 N1 C1 N2 0.04(17) no
C2 N1 C1 C6 177.23(15) no
C3 N2 C1 N1 1.19(17) no
C4 N2 C1 N1 -175.18(13) no
C3 N2 C1 C6 -176.33(13) no
C4 N2 C1 C6 7.3(2) y
C1 N1 C2 C3 -1.30(17) no
C1 N1 C2 C11 179.70(14) no
N1 C2 C3 N2 1.97(17) no
C11 C2 C3 N2 -179.16(15) ?
N1 C2 C3 C17 -165.90(16) ?
C11 C2 C3 C17 13.0(3) ?
C1 N2 C3 C2 -1.86(16) no
C4 N2 C3 C2 174.32(14) no
C1 N2 C3 C17 167.54(14) no
C4 N2 C3 C17 -16.3(2) ?
C5 N3 C4 O1 178.63(15) no
C5 N3 C4 N2 -2.0(2) y
C1 N2 C4 O1 175.18(15) no
C3 N2 C4 O1 -0.4(2) no
C1 N2 C4 N3 -4.2(2) y
C3 N2 C4 N3 -179.79(14) no
C4 N3 C5 C7 -175.44(15) ?
C4 N3 C5 C6 4.8(2) y
N3 C5 C6 C10 179.90(14) ?
C7 C5 C6 C10 0.1(2) ?
N3 C5 C6 C1 -1.4(2) yes
C7 C5 C6 C1 178.79(14) ?
N1 C1 C6 C10 -2.5(3) ?
N2 C1 C6 C10 174.50(14) ?
N1 C1 C6 C5 178.83(15) ?
N2 C1 C6 C5 -4.1(2) yes
N3 C5 C7 C8 179.74(14) ?
C6 C5 C7 C8 -0.4(2) ?
C5 C7 C8 C9 0.3(2) ?
C7 C8 C9 C10 0.2(2) ?
C7 C8 C9 Cl1 -179.37(13) ?
C8 C9 C10 C6 -0.6(2) ?
Cl1 C9 C10 C6 179.02(12) ?
C5 C6 C10 C9 0.4(2) ?
C1 C6 C10 C9 -178.21(14) ?
C3 C2 C11 C16 30.3(3) ?
N1 C2 C11 C16 -150.94(15) ?
C3 C2 C11 C12 -151.42(17) ?
N1 C2 C11 C12 27.4(2) ?
C16 C11 C12 C13 -0.1(3) ?
C2 C11 C12 C13 -178.48(17) ?
C11 C12 C13 C14 0.4(3) ?
C12 C13 C14 C15 -0.6(3) ?
C13 C14 C15 C16 0.5(3) ?
C14 C15 C16 C11 -0.2(3) ?
C12 C11 C16 C15 0.0(3) ?
C2 C11 C16 C15 178.35(16) ?
C2 C3 C17 C18 -87.4(2) ?
N2 C3 C17 C18 106.50(18) ?
C2 C3 C17 C22 92.9(2) ?
N2 C3 C17 C22 -73.2(2) ?
C22 C17 C18 C19 -0.1(2) ?
C3 C17 C18 C19 -179.77(15) ?
C17 C18 C19 C20 -1.0(3) ?
C18 C19 C20 C21 1.2(3) ?
C19 C20 C21 C22 -0.3(3) ?
C20 C21 C22 C17 -0.9(3) ?
C18 C17 C22 C21 1.1(2) ?
C3 C17 C22 C21 -179.26(15) ?
C24 N4 C23 O2 -0.3(3) ?
C25 N4 C23 O2 179.56(18) ?

loop_
_cod_related_entry_id
_cod_related_entry_database
_cod_related_entry_code
1 ChemSpider 21130284
